data_8103328
loop_
_publ_author_name
'Fang Huang'
'Feng Zhang'
'Hongmei Xu'

_publ_section_title
;
 Crystal structure of
 spiro[(indane-1,3-dione)-2,3'-(2'-methyl-2'-methyloxycarbonyl-hexahydro-1'H-pyrrolizine)],
 C18H19NO4
;
_journal_issue 2
_journal_name_full 'Zeitschrift f\"ur Kristallographie - New Crystal Structures'
_journal_page_first 225
_journal_volume 227
_journal_year 2012
_chemical_formula_sum 'C18 H19 N O4'
_chemical_formula_weight 313.34
_space_group_IT_number 14
_symmetry_cell_setting monoclinic
_symmetry_space_group_name_Hall '-P 2yn'
_symmetry_space_group_name_H-M 'P 1 21/n 1'
_atom_sites_solution_hydrogens geom
_atom_sites_solution_primary direct
_atom_sites_solution_secondary difmap
_audit_creation_method SHELXL-97
_cell_angle_alpha 90.00
_cell_angle_beta 95.081(6)
_cell_angle_gamma 90.00
_cell_formula_units_Z 4
_cell_length_a 10.204(6)
_cell_length_b 14.888(9)
_cell_length_c 10.750(6)
_cell_measurement_temperature 296(2)
_cell_volume 1626.7(16)
_computing_cell_refinement 'SAINT (Bruker, 2002)'
_computing_data_collection 'SMART (Bruker, 2002)'
_computing_data_reduction SAINT
_computing_molecular_graphics 'ORTEP-3 (Farrugia, 1997)'
_computing_publication_material 'WinGX (Farrugia, 1999)'
_computing_structure_refinement 'SHELXL-97 (Sheldrick, 1997)'
_computing_structure_solution 'SHELXS-97 (Sheldrick, 1990)'
_diffrn_ambient_temperature 296(2)
_diffrn_measured_fraction_theta_full 0.994
_diffrn_measured_fraction_theta_max 0.994
_diffrn_measurement_device_type 'CCD area detector'
_diffrn_measurement_method 'phi and omega scans'
_diffrn_radiation_monochromator graphite
_diffrn_radiation_source 'fine-focus sealed tube'
_diffrn_radiation_type MoK\a
_diffrn_radiation_wavelength 0.71073
_diffrn_reflns_av_R_equivalents 0.0815
_diffrn_reflns_av_sigmaI/netI 0.0722
_diffrn_reflns_limit_h_max 12
_diffrn_reflns_limit_h_min -12
_diffrn_reflns_limit_k_max 18
_diffrn_reflns_limit_k_min -18
_diffrn_reflns_limit_l_max 13
_diffrn_reflns_limit_l_min -13
_diffrn_reflns_number 12301
_diffrn_reflns_theta_full 26.37
_diffrn_reflns_theta_max 26.37
_diffrn_reflns_theta_min 2.34
_diffrn_standards_decay_% none
_diffrn_standards_interval_count 450
_diffrn_standards_number 2
_exptl_absorpt_coefficient_mu 0.091
_exptl_absorpt_correction_T_max 0.974
_exptl_absorpt_correction_T_min 0.966
_exptl_absorpt_correction_type multi-scan
_exptl_absorpt_process_details '(SADABS; Bruker, 2001)'
_exptl_crystal_colour yellow
_exptl_crystal_density_diffrn 1.279
_exptl_crystal_density_method 'not measured'
_exptl_crystal_description block
_exptl_crystal_F_000 664
_exptl_crystal_size_max 0.28
_exptl_crystal_size_mid 0.24
_exptl_crystal_size_min 0.20
_refine_diff_density_max 0.273
_refine_diff_density_min -0.197
_refine_diff_density_rms 0.051
_refine_ls_extinction_method none
_refine_ls_goodness_of_fit_ref 1.053
_refine_ls_matrix_type full
_refine_ls_number_parameters 208
_refine_ls_number_reflns 3312
_refine_ls_number_restraints 0
_refine_ls_restrained_S_all 1.053
_refine_ls_R_factor_all 0.1459
_refine_ls_R_factor_gt 0.0891
_refine_ls_shift/su_max 0.000
_refine_ls_shift/su_mean 0.000
_refine_ls_structure_factor_coef Fsqd
_refine_ls_weighting_details 'calc w=1/[\s^2^(Fo^2^)+(0.0846P)^2^+1.3325P] where P=(Fo^2^+2Fc^2^)/3'
_refine_ls_weighting_scheme calc
_refine_ls_wR_factor_gt 0.1967
_refine_ls_wR_factor_ref 0.2260
_reflns_number_gt 1948
_reflns_number_total 3312
_reflns_threshold_expression >2sigma(I)
_cod_data_source_file 1267-3668.cff
_cod_data_source_block z
_cod_depositor_comments
;
The following automatic conversions were performed:

'_symmetry_cell_setting' value 'Monoclinic' changed to 'monoclinic'
according to /home/saulius/struct/CIF-dictionaries/cif_core.dic
dictionary named 'cif_core.dic' version 2.4.1 from 2010-06-29.

Automatic conversion script
Id: cif_fix_values 1891 2012-01-12 08:04:46Z andrius 
;
_cod_original_sg_symbol_H-M P2(1)/n
_cod_database_code 8103328

loop_
_symmetry_equiv_pos_as_xyz
'x, y, z'
'-x+1/2, y+1/2, -z+1/2'
'-x, -y, -z'
'x-1/2, -y-1/2, z-1/2'

loop_
_atom_site_label
_atom_site_type_symbol
_atom_site_fract_x
_atom_site_fract_y
_atom_site_fract_z
_atom_site_U_iso_or_equiv
_atom_site_adp_type
_atom_site_occupancy
_atom_site_symmetry_multiplicity
_atom_site_calc_flag
_atom_site_refinement_flags
C1 C 0.7925(3) 0.0916(2) 0.2605(3) 0.0406(8) Uani 1 1 d .
C2 C 0.7945(4) -0.0138(2) 0.2765(3) 0.0481(9) Uani 1 1 d .
C3 C 0.7264(4) -0.0432(3) 0.1508(4) 0.0639(11) Uani 1 1 d .
H3A H 0.7491 -0.1047 0.1320 0.077 Uiso 1 1 calc R
H3B H 0.6316 -0.0386 0.1507 0.077 Uiso 1 1 calc R
C4 C 0.7775(5) 0.0211(3) 0.0573(4) 0.0668(12) Uani 1 1 d .
H4A H 0.8541 -0.0052 0.0221 0.080 Uiso 1 1 calc R
C5 C 0.6812(6) 0.0578(4) -0.0485(5) 0.107(2) Uani 1 1 d .
H5A H 0.6834 0.0219 -0.1235 0.128 Uiso 1 1 calc R
H5B H 0.5920 0.0588 -0.0240 0.128 Uiso 1 1 calc R
C6 C 0.7300(6) 0.1510(4) -0.0687(5) 0.1042(19) Uani 1 1 d .
H6A H 0.6616 0.1883 -0.1104 0.125 Uiso 1 1 calc R
H6B H 0.8056 0.1506 -0.1174 0.125 Uiso 1 1 calc R
C7 C 0.7672(4) 0.1832(3) 0.0631(4) 0.0646(12) Uani 1 1 d .
H7A H 0.8339 0.2296 0.0642 0.077 Uiso 1 1 calc R
H7B H 0.6910 0.2069 0.1000 0.077 Uiso 1 1 calc R
C8 C 0.6596(3) 0.1296(2) 0.2973(3) 0.0416(8) Uani 1 1 d .
C9 C 0.6848(3) 0.1885(2) 0.4068(3) 0.0435(8) Uani 1 1 d .
C10 C 0.5955(4) 0.2312(3) 0.4758(4) 0.0618(11) Uani 1 1 d .
H10A H 0.5055 0.2264 0.4538 0.074 Uiso 1 1 calc R
C11 C 0.6429(5) 0.2816(3) 0.5789(4) 0.0699(12) Uani 1 1 d .
H11A H 0.5843 0.3104 0.6270 0.084 Uiso 1 1 calc R
C12 C 0.7776(5) 0.2890(3) 0.6105(4) 0.0670(12) Uani 1 1 d .
H12A H 0.8079 0.3228 0.6799 0.080 Uiso 1 1 calc R
C13 C 0.8670(4) 0.2471(3) 0.5412(4) 0.0564(10) Uani 1 1 d .
H13A H 0.9569 0.2527 0.5628 0.068 Uiso 1 1 calc R
C14 C 0.8200(3) 0.1964(2) 0.4383(3) 0.0426(8) Uani 1 1 d .
C15 C 0.8926(3) 0.1438(2) 0.3505(3) 0.0441(9) Uani 1 1 d .
C16 C 0.7228(4) -0.0451(3) 0.3845(4) 0.0586(11) Uani 1 1 d .
C17 C 0.9377(4) -0.0513(3) 0.2948(4) 0.0694(12) Uani 1 1 d .
H17A H 0.9350 -0.1154 0.3042 0.104 Uiso 1 1 calc R
H17B H 0.9827 -0.0251 0.3682 0.104 Uiso 1 1 calc R
H17C H 0.9835 -0.0364 0.2233 0.104 Uiso 1 1 calc R
C18 C 0.7022(5) -0.0262(4) 0.6020(4) 0.0936(17) Uani 1 1 d .
H18A H 0.7417 0.0080 0.6711 0.140 Uiso 1 1 calc R
H18B H 0.7132 -0.0891 0.6195 0.140 Uiso 1 1 calc R
H18C H 0.6101 -0.0124 0.5894 0.140 Uiso 1 1 calc R
N1 N 0.8183(3) 0.1029(2) 0.1306(3) 0.0492(8) Uani 1 1 d .
O1 O 0.5522(2) 0.11267(19) 0.2436(2) 0.0605(8) Uani 1 1 d .
O2 O 1.0118(2) 0.14374(19) 0.3460(3) 0.0635(8) Uani 1 1 d .
O3 O 0.6351(4) -0.1006(3) 0.3786(3) 0.1103(14) Uani 1 1 d .
O4 O 0.7647(3) -0.0040(2) 0.4907(3) 0.0657(8) Uani 1 1 d .

loop_
_atom_site_aniso_label
_atom_site_aniso_U_11
_atom_site_aniso_U_22
_atom_site_aniso_U_33
_atom_site_aniso_U_23
_atom_site_aniso_U_13
_atom_site_aniso_U_12
C1 0.0349(18) 0.048(2) 0.0385(18) -0.0012(16) 0.0026(14) 0.0008(15)
C2 0.051(2) 0.042(2) 0.051(2) -0.0018(17) 0.0002(17) 0.0005(17)
C3 0.077(3) 0.051(3) 0.062(3) -0.012(2) -0.001(2) -0.005(2)
C4 0.077(3) 0.073(3) 0.050(2) -0.011(2) 0.004(2) 0.000(2)
C5 0.127(5) 0.139(5) 0.049(3) 0.013(3) -0.024(3) -0.043(4)
C6 0.114(5) 0.132(5) 0.065(3) 0.024(3) -0.002(3) 0.004(4)
C7 0.056(3) 0.080(3) 0.060(3) 0.019(2) 0.016(2) 0.003(2)
C8 0.0301(18) 0.046(2) 0.048(2) 0.0084(16) 0.0028(15) -0.0002(15)
C9 0.040(2) 0.046(2) 0.046(2) 0.0018(16) 0.0076(16) 0.0008(16)
C10 0.048(2) 0.072(3) 0.066(3) -0.007(2) 0.013(2) 0.004(2)
C11 0.073(3) 0.077(3) 0.063(3) -0.016(2) 0.022(2) 0.001(2)
C12 0.083(3) 0.067(3) 0.050(2) -0.014(2) 0.003(2) -0.005(2)
C13 0.046(2) 0.065(3) 0.056(2) -0.001(2) -0.0075(19) -0.0065(19)
C14 0.0377(19) 0.045(2) 0.0444(19) 0.0032(16) -0.0014(15) -0.0023(15)
C15 0.038(2) 0.043(2) 0.051(2) 0.0072(16) 0.0040(16) -0.0002(16)
C16 0.057(2) 0.053(2) 0.065(3) 0.011(2) -0.001(2) -0.005(2)
C17 0.059(3) 0.061(3) 0.088(3) 0.001(2) 0.009(2) 0.017(2)
C18 0.090(4) 0.129(5) 0.065(3) 0.031(3) 0.020(3) -0.003(3)
N1 0.0463(18) 0.0570(19) 0.0446(17) 0.0018(15) 0.0060(14) 0.0030(15)
O1 0.0350(14) 0.082(2) 0.0625(17) -0.0078(15) -0.0046(12) -0.0062(13)
O2 0.0305(15) 0.0765(19) 0.083(2) -0.0075(16) 0.0025(13) -0.0063(13)
O3 0.120(3) 0.111(3) 0.100(3) 0.015(2) 0.008(2) -0.063(3)
O4 0.0661(18) 0.079(2) 0.0530(17) 0.0114(15) 0.0105(14) -0.0082(15)

loop_
_atom_type_symbol
_atom_type_description
_atom_type_scat_dispersion_real
_atom_type_scat_dispersion_imag
_atom_type_scat_source
C C 0.0033 0.0016 'International Tables Vol C Tables 4.2.6.8 and 6.1.1.4'
H H 0.0000 0.0000 'International Tables Vol C Tables 4.2.6.8 and 6.1.1.4'
N N 0.0061 0.0033 'International Tables Vol C Tables 4.2.6.8 and 6.1.1.4'
O O 0.0106 0.0060 'International Tables Vol C Tables 4.2.6.8 and 6.1.1.4'

loop_
_geom_angle_atom_site_label_1
_geom_angle_atom_site_label_2
_geom_angle_atom_site_label_3
_geom_angle
N1 C1 C15 112.0(3)
N1 C1 C8 116.1(3)
C15 C1 C8 101.5(3)
N1 C1 C2 102.6(3)
C15 C1 C2 115.4(3)
C8 C1 C2 109.7(3)
C16 C2 C3 112.4(3)
C16 C2 C17 107.9(3)
C3 C2 C17 110.9(3)
C16 C2 C1 113.0(3)
C3 C2 C1 100.8(3)
C17 C2 C1 111.8(3)
C4 C3 C2 104.4(3)
N1 C4 C3 105.2(3)
N1 C4 C5 103.4(4)
C3 C4 C5 118.7(4)
C6 C5 C4 103.7(4)
C5 C6 C7 102.5(4)
N1 C7 C6 104.7(4)
O1 C8 C9 126.0(3)
O1 C8 C1 124.9(3)
C9 C8 C1 109.1(3)
C10 C9 C14 121.1(3)
C10 C9 C8 128.9(3)
C14 C9 C8 110.0(3)
C9 C10 C11 118.5(4)
C10 C11 C12 120.3(4)
C13 C12 C11 121.3(4)
C12 C13 C14 118.5(4)
C13 C14 C9 120.2(3)
C13 C14 C15 129.8(3)
C9 C14 C15 110.0(3)
O2 C15 C14 125.7(3)
O2 C15 C1 125.3(3)
C14 C15 C1 108.9(3)
O3 C16 O4 122.4(4)
O3 C16 C2 125.3(4)
O4 C16 C2 112.3(3)
C1 N1 C7 118.8(3)
C1 N1 C4 110.3(3)
C7 N1 C4 109.4(3)
C16 O4 C18 118.2(4)

loop_
_geom_bond_atom_site_label_1
_geom_bond_atom_site_label_2
_geom_bond_distance
C1 N1 1.453(4)
C1 C15 1.553(5)
C1 C8 1.553(5)
C1 C2 1.579(5)
C2 C16 1.500(5)
C2 C3 1.527(5)
C2 C17 1.560(5)
C3 C4 1.514(6)
C4 N1 1.490(5)
C4 C5 1.536(7)
C5 C6 1.497(8)
C6 C7 1.511(7)
C7 N1 1.470(5)
C8 O1 1.219(4)
C8 C9 1.471(5)
C9 C10 1.381(5)
C9 C14 1.396(5)
C10 C11 1.389(6)
C11 C12 1.391(6)
C12 C13 1.377(6)
C13 C14 1.390(5)
C14 C15 1.475(5)
C15 O2 1.221(4)
C16 O3 1.215(5)
C16 O4 1.332(5)
C18 O4 1.444(5)
